data_4336540
loop_
_publ_author_name
'Wei Su'
'Quanquan Qian'
'Peiyuan Li'
'Xiaolin Lei'
'Qi Xiao'
'Shan Huang'
'Chusheng Huang'
'Jianguo Cui'

_publ_contact_author_address
; 
College of Chemistry and Life Science, 
Guangxi Teachers Education University, 
Nanning, China
;
_publ_contact_author_email suwmail@163.com
_publ_contact_author_name 'Wei Su'
_publ_section_title
;
 Synthesis, Characterization, and Anticancer Activity of a Series of
 Ketone-N4-Substituted Thiosemicarbazones and Their Ruthenium(II) Arene
 Complexes
;
_journal_name_full 'Inorganic Chemistry'
_journal_page_first 12440
_journal_page_last 12449
_journal_paper_doi 10.1021/ic401362s
_journal_volume 52
_journal_year 2013
_chemical_formula_moiety 'C20 H17 N3 S'
_chemical_formula_sum 'C20 H17 N3 S'
_chemical_formula_weight 331.43
_chemical_name_systematic
;
 ? 
;
_space_group_crystal_system monoclinic
_space_group_IT_number 14
_space_group_name_Hall '-P 2ybc'
_space_group_name_H-M_alt 'P 1 21/c 1'
_symmetry_space_group_name_Hall '-P 2ybc'
_symmetry_space_group_name_H-M 'P 1 21/c 1'
_atom_sites_solution_hydrogens geom
_atom_sites_solution_primary direct
_atom_sites_solution_secondary difmap
_audit_creation_date 2012-11-12
_audit_creation_method
;
  Olex2 1.1
  (compiled 2011.02.15 svn.r1672, GUI svn.r3494)
;
_cell_angle_alpha 90.00
_cell_angle_beta 92.960(4)
_cell_angle_gamma 90.00
_cell_formula_units_Z 4
_cell_length_a 5.6023(3)
_cell_length_b 10.2081(4)
_cell_length_c 29.8821(12)
_cell_measurement_reflns_used 3021
_cell_measurement_temperature 293(2)
_cell_measurement_theta_max 28.8250
_cell_measurement_theta_min 3.3755
_cell_volume 1706.64(13)
_computing_cell_refinement
;
CrysAlisPro, Agilent Technologies,
Version 1.171.35.21 (release 20-01-2012 CrysAlis171 .NET)
(compiled Jan 23 2012,18:06:46)
;
_computing_data_collection
;
CrysAlisPro, Agilent Technologies,
Version 1.171.35.21 (release 20-01-2012 CrysAlis171 .NET)
(compiled Jan 23 2012,18:06:46)
;
_computing_data_reduction
;
CrysAlisPro, Agilent Technologies,
Version 1.171.35.21 (release 20-01-2012 CrysAlis171 .NET)
(compiled Jan 23 2012,18:06:46)
;
_computing_molecular_graphics
;
O. V. Dolomanov, L. J. Bourhis, R. J. Gildea, J. A. K. Howard and H. Puschmann,
OLEX2: a complete structure solution, refinement and analysis program.
J. Appl. Cryst. (2009). 42, 339-341.
;
_computing_publication_material
;
O. V. Dolomanov, L. J. Bourhis, R. J. Gildea, J. A. K. Howard and H. Puschmann,
OLEX2: a complete structure solution, refinement and analysis program.
J. Appl. Cryst. (2009). 42, 339-341.
;
_computing_structure_refinement 'SHELXL-97 (Sheldrick, 1997)'
_computing_structure_solution 'A short history of SHELX (Sheldrick, 2007)/Bruker'
_diffrn_ambient_temperature 293(2)
_diffrn_detector_area_resol_mean 15.9784
_diffrn_measured_fraction_theta_full 0.999
_diffrn_measured_fraction_theta_max 0.999
_diffrn_measurement_details
;
  1 omega  -26.00    0.00   1.0000    9.3300
omega____ theta____ kappa____ phi______ frames
    -      -16.8791  -39.0000  161.0000 26

  2 omega   21.00   80.00   1.0000    9.3300
omega____ theta____ kappa____ phi______ frames
    -       18.2072   39.0000   18.0000 59

  3 omega  -10.00   87.00   1.0000    9.3300
omega____ theta____ kappa____ phi______ frames
    -       18.2072   77.0000 -150.0000 97

  4 omega  -20.00   58.00   1.0000    9.3300
omega____ theta____ kappa____ phi______ frames
    -       18.2072  -99.0000   30.0000 78
;
_diffrn_measurement_device_type 'SuperNova, Single source at offset), Eos'
_diffrn_measurement_method '\w scans'
_diffrn_orient_matrix_UB_11 -0.0607737000
_diffrn_orient_matrix_UB_12 0.0589258000
_diffrn_orient_matrix_UB_13 -0.0059548000
_diffrn_orient_matrix_UB_21 -0.0962160000
_diffrn_orient_matrix_UB_22 -0.0368317000
_diffrn_orient_matrix_UB_23 -0.0099188000
_diffrn_orient_matrix_UB_31 -0.0558677000
_diffrn_orient_matrix_UB_32 -0.0006703000
_diffrn_orient_matrix_UB_33 0.0207585000
_diffrn_radiation_monochromator mirror
_diffrn_radiation_type 'Mo K\a'
_diffrn_radiation_wavelength 0.7107
_diffrn_reflns_av_R_equivalents 0.0215
_diffrn_reflns_av_unetI/netI 0.0309
_diffrn_reflns_limit_h_max 6
_diffrn_reflns_limit_h_min -7
_diffrn_reflns_limit_k_max 12
_diffrn_reflns_limit_k_min -12
_diffrn_reflns_limit_l_max 34
_diffrn_reflns_limit_l_min -37
_diffrn_reflns_number 8565
_diffrn_reflns_theta_full 26.37
_diffrn_reflns_theta_max 26.37
_diffrn_reflns_theta_min 3.38
_diffrn_source 'SuperNova (Mo) x-ray Source'
_exptl_absorpt_coefficient_mu 0.195
_exptl_absorpt_correction_T_max 1.00000
_exptl_absorpt_correction_T_min 0.63740
_exptl_absorpt_correction_type multi-scan
_exptl_absorpt_process_details
;
CrysAlisPro, Agilent Technologies,
Version 1.171.35.21 (release 20-01-2012 CrysAlis171 .NET)
(compiled Jan 23 2012,18:06:46)
empirical absorption correction using spherical harmonics,
 implemented in SCALE3 ABSPACK scaling algorithm.
;
_exptl_crystal_density_diffrn 1.290
_exptl_crystal_F_000 696
_exptl_crystal_size_max 0.25
_exptl_crystal_size_mid 0.19
_exptl_crystal_size_min 0.08
_refine_diff_density_max 0.159
_refine_diff_density_min -0.210
_refine_diff_density_rms 0.038
_refine_ls_extinction_method none
_refine_ls_goodness_of_fit_ref 1.077
_refine_ls_hydrogen_treatment mixed
_refine_ls_matrix_type full
_refine_ls_number_parameters 217
_refine_ls_number_reflns 3471
_refine_ls_number_restraints 0
_refine_ls_restrained_S_all 1.077
_refine_ls_R_factor_all 0.0668
_refine_ls_R_factor_gt 0.0496
_refine_ls_shift/su_max 0.001
_refine_ls_shift/su_mean 0.000
_refine_ls_structure_factor_coef Fsqd
_refine_ls_weighting_details 'calc w=1/[\s^2^(Fo^2^)+(0.0480P)^2^+0.4672P] where P=(Fo^2^+2Fc^2^)/3'
_refine_ls_weighting_scheme calc
_refine_ls_wR_factor_gt 0.1150
_refine_ls_wR_factor_ref 0.1267
_reflns_number_gt 2666
_reflns_number_total 3471
_reflns_threshold_expression >2sigma(I)
_cod_data_source_file ic401362s_si_001_2.cif
_cod_data_source_block 941662
_cod_original_cell_volume 1706.64(14)
_cod_database_code 4336540
_reflns_odcompleteness_completeness 99.78
_reflns_odcompleteness_iscentric 1
_reflns_odcompleteness_theta 26.32

loop_
_space_group_symop_id
_space_group_symop_operation_xyz
1 'x, y, z'
2 '-x, y+1/2, -z+1/2'
3 '-x, -y, -z'
4 'x, -y-1/2, z-1/2'

loop_
_atom_site_label
_atom_site_type_symbol
_atom_site_fract_x
_atom_site_fract_y
_atom_site_fract_z
_atom_site_U_iso_or_equiv
_atom_site_adp_type
_atom_site_occupancy
_atom_site_symmetry_multiplicity
_atom_site_calc_flag
_atom_site_refinement_flags
S1 S 0.41595(11) -0.00116(6) 0.374246(18) 0.0587(2) Uani 1 1 d .
N1 N 0.5660(3) -0.20502(19) 0.32506(6) 0.0596(5) Uani 1 1 d .
H1 H 0.6809 -0.2605 0.3236 0.071 Uiso 1 1 calc R
N2 N 0.7527(3) -0.17088(17) 0.39302(5) 0.0500(4) Uani 1 1 d .
H2 H 0.7682 -0.1315 0.4184 0.060 Uiso 1 1 calc R
N3 N 0.9020(3) -0.27273(16) 0.38416(5) 0.0471(4) Uani 1 1 d .
C1 C 0.2021(4) -0.1294(3) 0.28192(8) 0.0708(7) Uani 1 1 d .
H1A H 0.1732 -0.0638 0.3026 0.085 Uiso 1 1 calc R
C2 C 0.0481(5) -0.1477(3) 0.24480(8) 0.0798(8) Uani 1 1 d .
H2A H -0.0842 -0.0932 0.2407 0.096 Uiso 1 1 calc R
C3 C 0.0852(5) -0.2438(3) 0.21397(8) 0.0756(8) Uani 1 1 d .
H3 H -0.0220 -0.2557 0.1895 0.091 Uiso 1 1 calc R
C4 C 0.2825(5) -0.3221(3) 0.21979(7) 0.0728(7) Uani 1 1 d .
H4 H 0.3110 -0.3870 0.1989 0.087 Uiso 1 1 calc R
C5 C 0.4392(4) -0.3056(2) 0.25633(7) 0.0640(6) Uani 1 1 d .
H5 H 0.5730 -0.3593 0.2599 0.077 Uiso 1 1 calc R
C6 C 0.3992(4) -0.2096(2) 0.28796(6) 0.0518(5) Uani 1 1 d .
C7 C 0.5794(4) -0.13068(19) 0.36213(6) 0.0451(5) Uani 1 1 d .
C8 C 1.0547(3) -0.30909(18) 0.41552(6) 0.0417(4) Uani 1 1 d .
C9 C 1.0653(3) -0.25126(18) 0.46165(6) 0.0403(4) Uani 1 1 d .
C10 C 1.2495(4) -0.1710(2) 0.47640(7) 0.0538(5) Uani 1 1 d .
H10 H 1.3691 -0.1501 0.4572 0.065 Uiso 1 1 calc R
C11 C 1.2597(4) -0.1207(2) 0.51945(7) 0.0590(6) Uani 1 1 d .
H11 H 1.3870 -0.0674 0.5290 0.071 Uiso 1 1 calc R
C12 C 1.0856(4) -0.1484(2) 0.54798(7) 0.0511(5) Uani 1 1 d .
H12 H 1.0925 -0.1139 0.5768 0.061 Uiso 1 1 calc R
C13 C 0.9016(4) -0.2268(3) 0.53391(8) 0.0749(8) Uani 1 1 d .
H13 H 0.7818 -0.2464 0.5533 0.090 Uiso 1 1 calc R
C14 C 0.8906(4) -0.2780(3) 0.49111(8) 0.0704(7) Uani 1 1 d .
H14 H 0.7628 -0.3314 0.4820 0.084 Uiso 1 1 calc R
C15 C 1.2265(3) -0.41236(18) 0.40440(6) 0.0414(4) Uani 1 1 d .
C16 C 1.3861(4) -0.46400(19) 0.43675(6) 0.0494(5) Uani 1 1 d .
H16 H 1.3799 -0.4356 0.4662 0.059 Uiso 1 1 calc R
C17 C 1.5539(4) -0.5564(2) 0.42626(7) 0.0589(6) Uani 1 1 d .
H17 H 1.6598 -0.5889 0.4486 0.071 Uiso 1 1 calc R
C18 C 1.5653(4) -0.6006(2) 0.38310(7) 0.0607(6) Uani 1 1 d .
H18 H 1.6783 -0.6628 0.3759 0.073 Uiso 1 1 calc R
C19 C 1.4068(5) -0.5512(3) 0.35057(8) 0.0701(7) Uani 1 1 d .
H19 H 1.4128 -0.5812 0.3213 0.084 Uiso 1 1 calc R
C20 C 1.2405(4) -0.4589(2) 0.36061(7) 0.0628(6) Uani 1 1 d .
H20 H 1.1357 -0.4268 0.3381 0.075 Uiso 1 1 calc R

loop_
_atom_site_aniso_label
_atom_site_aniso_U_11
_atom_site_aniso_U_22
_atom_site_aniso_U_33
_atom_site_aniso_U_23
_atom_site_aniso_U_13
_atom_site_aniso_U_12
S1 0.0693(4) 0.0581(4) 0.0480(3) -0.0043(2) -0.0042(3) 0.0136(3)
N1 0.0584(11) 0.0677(12) 0.0509(10) -0.0135(9) -0.0133(8) 0.0197(10)
N2 0.0554(10) 0.0510(10) 0.0423(9) -0.0058(7) -0.0096(8) 0.0057(9)
N3 0.0498(10) 0.0459(9) 0.0446(9) -0.0014(7) -0.0063(7) -0.0002(8)
C1 0.0669(15) 0.0854(17) 0.0580(14) -0.0170(12) -0.0162(12) 0.0203(14)
C2 0.0684(16) 0.106(2) 0.0625(14) -0.0110(15) -0.0211(13) 0.0208(16)
C3 0.0714(17) 0.106(2) 0.0475(13) -0.0075(14) -0.0145(12) -0.0040(16)
C4 0.0842(18) 0.0879(18) 0.0457(12) -0.0192(12) -0.0030(12) 0.0007(16)
C5 0.0674(15) 0.0738(15) 0.0503(12) -0.0100(11) -0.0030(11) 0.0102(13)
C6 0.0534(12) 0.0618(13) 0.0396(10) -0.0028(9) -0.0050(9) 0.0036(11)
C7 0.0482(11) 0.0485(11) 0.0384(10) 0.0031(8) 0.0002(8) -0.0027(9)
C8 0.0428(10) 0.0421(10) 0.0398(10) 0.0006(8) -0.0033(8) -0.0079(9)
C9 0.0406(10) 0.0391(10) 0.0407(10) 0.0008(8) -0.0020(8) -0.0010(8)
C10 0.0590(13) 0.0567(12) 0.0463(11) -0.0055(10) 0.0087(10) -0.0209(11)
C11 0.0702(15) 0.0539(12) 0.0532(12) -0.0109(10) 0.0056(11) -0.0234(12)
C12 0.0611(13) 0.0490(12) 0.0431(10) -0.0053(9) 0.0022(10) 0.0021(11)
C13 0.0620(15) 0.113(2) 0.0516(13) -0.0122(14) 0.0170(11) -0.0266(15)
C14 0.0535(13) 0.100(2) 0.0582(14) -0.0135(13) 0.0052(11) -0.0350(14)
C15 0.0423(10) 0.0417(10) 0.0396(9) -0.0015(8) -0.0030(8) -0.0069(9)
C16 0.0614(13) 0.0465(11) 0.0393(10) -0.0030(9) -0.0067(9) 0.0032(10)
C17 0.0687(15) 0.0561(13) 0.0507(12) -0.0006(10) -0.0099(11) 0.0138(12)
C18 0.0641(14) 0.0585(13) 0.0589(13) -0.0084(11) -0.0015(11) 0.0110(12)
C19 0.0804(17) 0.0822(17) 0.0467(12) -0.0184(12) -0.0048(11) 0.0156(15)
C20 0.0669(15) 0.0759(15) 0.0440(11) -0.0099(11) -0.0120(10) 0.0131(13)

loop_
_atom_type_symbol
_atom_type_description
_atom_type_scat_dispersion_real
_atom_type_scat_dispersion_imag
_atom_type_scat_source
C C 0.0033 0.0016 'International Tables Vol C Tables 4.2.6.8 and 6.1.1.4'
H H 0.0000 0.0000 'International Tables Vol C Tables 4.2.6.8 and 6.1.1.4'
N N 0.0061 0.0033 'International Tables Vol C Tables 4.2.6.8 and 6.1.1.4'
S S 0.1246 0.1234 'International Tables Vol C Tables 4.2.6.8 and 6.1.1.4'

loop_
_geom_angle_atom_site_label_1
_geom_angle_atom_site_label_2
_geom_angle_atom_site_label_3
_geom_angle
C6 N1 H1 113.9
C7 N1 H1 113.9
C7 N1 C6 132.29(18)
N3 N2 H2 119.4
C7 N2 H2 119.4
C7 N2 N3 121.13(16)
C8 N3 N2 117.82(16)
C2 C1 H1A 120.4
C6 C1 H1A 120.4
C6 C1 C2 119.2(2)
C1 C2 H2A 119.1
C3 C2 C1 121.8(2)
C3 C2 H2A 119.1
C2 C3 H3 120.6
C4 C3 C2 118.9(2)
C4 C3 H3 120.6
C3 C4 H4 119.7
C3 C4 C5 120.5(2)
C5 C4 H4 119.7
C4 C5 H5 119.7
C4 C5 C6 120.5(2)
C6 C5 H5 119.7
C1 C6 N1 125.14(19)
C1 C6 C5 119.1(2)
C5 C6 N1 115.72(19)
N1 C7 S1 128.54(15)
N1 C7 N2 113.27(17)
N2 C7 S1 118.19(14)
N3 C8 C9 123.25(18)
N3 C8 C15 117.22(17)
C15 C8 C9 119.53(16)
C10 C9 C8 121.62(17)
C10 C9 C14 117.41(18)
C14 C9 C8 120.97(17)
C9 C10 H10 119.5
C9 C10 C11 120.96(19)
C11 C10 H10 119.5
C10 C11 H11 119.7
C12 C11 C10 120.7(2)
C12 C11 H11 119.7
C11 C12 H12 120.4
C13 C12 C11 119.20(19)
C13 C12 H12 120.4
C12 C13 H13 119.7
C12 C13 C14 120.5(2)
C14 C13 H13 119.7
C9 C14 C13 121.2(2)
C9 C14 H14 119.4
C13 C14 H14 119.4
C16 C15 C8 121.26(17)
C16 C15 C20 117.27(19)
C20 C15 C8 121.44(17)
C15 C16 H16 119.2
C17 C16 C15 121.61(18)
C17 C16 H16 119.2
C16 C17 H17 119.9
C18 C17 C16 120.3(2)
C18 C17 H17 119.9
C17 C18 H18 120.5
C17 C18 C19 119.0(2)
C19 C18 H18 120.5
C18 C19 H19 119.4
C20 C19 C18 121.2(2)
C20 C19 H19 119.4
C15 C20 H20 119.7
C19 C20 C15 120.7(2)
C19 C20 H20 119.7

loop_
_geom_bond_atom_site_label_1
_geom_bond_atom_site_label_2
_geom_bond_distance
S1 C7 1.659(2)
N1 H1 0.8600
N1 C6 1.413(2)
N1 C7 1.342(2)
N2 H2 0.8600
N2 N3 1.369(2)
N2 C7 1.368(2)
N3 C8 1.290(2)
C1 H1A 0.9300
C1 C2 1.382(3)
C1 C6 1.379(3)
C2 H2A 0.9300
C2 C3 1.369(4)
C3 H3 0.9300
C3 C4 1.368(3)
C4 H4 0.9300
C4 C5 1.375(3)
C5 H5 0.9300
C5 C6 1.388(3)
C8 C9 1.498(2)
C8 C15 1.477(3)
C9 C10 1.372(3)
C9 C14 1.377(3)
C10 H10 0.9300
C10 C11 1.383(3)
C11 H11 0.9300
C11 C12 1.358(3)
C12 H12 0.9300
C12 C13 1.355(3)
C13 H13 0.9300
C13 C14 1.380(3)
C14 H14 0.9300
C15 C16 1.386(3)
C15 C20 1.398(3)
C16 H16 0.9300
C16 C17 1.379(3)
C17 H17 0.9300
C17 C18 1.371(3)
C18 H18 0.9300
C18 C19 1.378(3)
C19 H19 0.9300
C19 C20 1.369(3)
C20 H20 0.9300

loop_
_geom_torsion_atom_site_label_1
_geom_torsion_atom_site_label_2
_geom_torsion_atom_site_label_3
_geom_torsion_atom_site_label_4
_geom_torsion
N2 N3 C8 C9 4.0(3)
N2 N3 C8 C15 -175.53(16)
N3 N2 C7 S1 -176.55(14)
N3 N2 C7 N1 3.6(3)
N3 C8 C9 C10 -109.1(2)
N3 C8 C9 C14 71.5(3)
N3 C8 C15 C16 -175.50(18)
N3 C8 C15 C20 6.7(3)
C1 C2 C3 C4 -1.2(5)
C2 C1 C6 N1 -177.6(2)
C2 C1 C6 C5 0.7(4)
C2 C3 C4 C5 0.9(4)
C3 C4 C5 C6 0.2(4)
C4 C5 C6 N1 177.4(2)
C4 C5 C6 C1 -1.0(4)
C6 N1 C7 S1 -8.9(4)
C6 N1 C7 N2 171.0(2)
C6 C1 C2 C3 0.4(4)
C7 N1 C6 C1 1.3(4)
C7 N1 C6 C5 -177.1(2)
C7 N2 N3 C8 -177.09(18)
C8 C9 C10 C11 -178.5(2)
C8 C9 C14 C13 178.8(2)
C8 C15 C16 C17 -177.20(19)
C8 C15 C20 C19 177.6(2)
C9 C8 C15 C16 4.9(3)
C9 C8 C15 C20 -172.91(19)
C9 C10 C11 C12 -0.9(4)
C10 C9 C14 C13 -0.6(4)
C10 C11 C12 C13 0.5(4)
C11 C12 C13 C14 -0.1(4)
C12 C13 C14 C9 0.2(4)
C14 C9 C10 C11 0.9(3)
C15 C8 C9 C10 70.4(2)
C15 C8 C9 C14 -108.9(2)
C15 C16 C17 C18 -0.5(3)
C16 C15 C20 C19 -0.3(3)
C16 C17 C18 C19 -0.1(4)
C17 C18 C19 C20 0.4(4)
C18 C19 C20 C15 -0.3(4)
C20 C15 C16 C17 0.7(3)
